data_7102282
loop_
_publ_author_name
'Omelyanyuk, Nadezhda A'
'Goryunkov, Alexey A'
'Tamm, Nadezhda B'
'Avdoshenko, Stanislav M'
'Ioffe, Ilya N'
'Sidorov, Lev N'
'Kemnitz, Erhard'
'Troyanov, Sergey I'

_publ_section_title
;
 New trifluoromethylated derivatives of [60]fullerene, C60(CF3)n with n
 = 12 and 14.
;
_journal_issue 45
_journal_name_full 'Chemical communications (Cambridge, England)'
_journal_page_first 4794
_journal_page_last 4796
_journal_paper_doi 10.1039/b709684d
_journal_year 2007
_chemical_formula_sum 'C72 F36'
_chemical_formula_weight 1548.72
_chemical_name_systematic
;
?
;
_space_group_IT_number 61
_symmetry_cell_setting orthorhombic
_symmetry_space_group_name_Hall '-P 2ac 2ab'
_symmetry_space_group_name_H-M 'P b c a'
_atom_sites_solution_hydrogens none
_atom_sites_solution_primary direct
_atom_sites_solution_secondary difmap
_audit_creation_method SHELXL-97
_cell_angle_alpha 90.00
_cell_angle_beta 90.00
_cell_angle_gamma 90.00
_cell_formula_units_Z 4
_cell_length_a 17.2319(5)
_cell_length_b 16.5102(3)
_cell_length_c 17.6880(5)
_cell_measurement_reflns_used 14829
_cell_measurement_temperature 100(2)
_cell_measurement_theta_max 32
_cell_measurement_theta_min 4
_cell_volume 5032.3(2)
_computing_structure_refinement 'SHELXL-97 (Sheldrick, 1997)'
_computing_structure_solution 'SHELXS-97 (Sheldrick, 1990)'
_diffrn_ambient_temperature 100(2)
_diffrn_measured_fraction_theta_full 0.867
_diffrn_measured_fraction_theta_max 0.867
_diffrn_measurement_device_type MAR225
_diffrn_radiation_monochromator Cu(113)
_diffrn_radiation_source 'BL14.1 at the PSF, BESYY, Berlin, Germany'
_diffrn_radiation_type synchrotron
_diffrn_radiation_wavelength 0.90500
_diffrn_reflns_av_R_equivalents 0.0559
_diffrn_reflns_av_sigmaI/netI 0.0367
_diffrn_reflns_limit_h_max 21
_diffrn_reflns_limit_h_min -18
_diffrn_reflns_limit_k_max 18
_diffrn_reflns_limit_k_min -17
_diffrn_reflns_limit_l_max 21
_diffrn_reflns_limit_l_min -20
_diffrn_reflns_number 16082
_diffrn_reflns_theta_full 33.71
_diffrn_reflns_theta_max 33.71
_diffrn_reflns_theta_min 2.93
_exptl_absorpt_coefficient_mu 0.213
_exptl_absorpt_correction_type none
_exptl_crystal_colour yellow
_exptl_crystal_density_diffrn 2.044
_exptl_crystal_density_method 'not measured'
_exptl_crystal_description plate
_exptl_crystal_F_000 3024
_exptl_crystal_size_max 0.07
_exptl_crystal_size_mid 0.04
_exptl_crystal_size_min 0.02
_refine_diff_density_max 0.467
_refine_diff_density_min -0.509
_refine_diff_density_rms 0.075
_refine_ls_extinction_coef 0.026(4)
_refine_ls_extinction_expression Fc^*^=kFc[1+0.001xFc^2^\l^3^/sin(2\q)]^-1/4^
_refine_ls_extinction_method SHELXL
_refine_ls_goodness_of_fit_ref 1.238
_refine_ls_matrix_type full
_refine_ls_number_parameters 546
_refine_ls_number_reflns 4219
_refine_ls_number_restraints 1
_refine_ls_restrained_S_all 1.238
_refine_ls_R_factor_all 0.1047
_refine_ls_R_factor_gt 0.0952
_refine_ls_shift/su_max 0.005
_refine_ls_shift/su_mean 0.001
_refine_ls_structure_factor_coef Fsqd
_refine_ls_weighting_details 'calc w=1/[\s^2^(Fo^2^)+(0.0900P)^2^+10.0806P] where P=(Fo^2^+2Fc^2^)/3'
_refine_ls_weighting_scheme calc
_refine_ls_wR_factor_gt 0.2133
_refine_ls_wR_factor_ref 0.2316
_reflns_number_gt 3676
_reflns_number_total 4219
_reflns_threshold_expression >2sigma(I)
_cod_data_source_file b709684d.txt
_cod_data_source_block 60br5s
_cod_depositor_comments
;
The following automatic conversions were performed:
'_symmetry_cell_setting' value 'Orthorhombic' changed to 'orthorhombic'
according to '/home/saulius/struct/CIF-dictionaries/cif_core.dic'
dictionary named 'cif_core.dic' version 2.4.1 from 2010-06-29.

Automatic conversion script
Id: cif_fix_enum 1527 2010-12-29 10:47:43Z saulius 
;
_cod_original_sg_symbol_H-M Pbca
_cod_database_code 7102282

loop_
_symmetry_equiv_pos_as_xyz
'x, y, z'
'-x+1/2, -y, z+1/2'
'-x, y+1/2, -z+1/2'
'x+1/2, -y+1/2, -z'
'-x, -y, -z'
'x-1/2, y, -z-1/2'
'x, -y-1/2, z-1/2'
'-x-1/2, y-1/2, z'

loop_
_atom_site_label
_atom_site_type_symbol
_atom_site_fract_x
_atom_site_fract_y
_atom_site_fract_z
_atom_site_U_iso_or_equiv
_atom_site_adp_type
_atom_site_occupancy
_atom_site_symmetry_multiplicity
_atom_site_calc_flag
_atom_site_refinement_flags
F1 F -0.07282(19) 0.4877(3) -0.33395(16) 0.0768(11) Uani 1 1 d .
F2 F 0.04754(19) 0.5138(2) -0.33230(15) 0.0652(9) Uani 1 1 d .
F3 F 0.1085(3) 0.8366(2) -0.0562(2) 0.0950(14) Uani 1 1 d .
F4 F 0.3375(2) 0.5616(3) 0.0699(2) 0.1003(15) Uani 1 1 d .
F5 F 0.2022(2) 0.7946(3) 0.0077(3) 0.0934(13) Uani 1 1 d .
F6 F -0.0442(3) 0.7411(2) 0.25033(18) 0.0968(14) Uani 1 1 d .
F7 F 0.0100(3) 0.3922(2) -0.32717(17) 0.0917(14) Uani 1 1 d .
F8 F -0.2344(3) 0.6481(3) -0.1954(3) 0.1160(17) Uani 1 1 d .
F9 F -0.2910(2) 0.5371(3) -0.1909(2) 0.1074(17) Uani 1 1 d .
F11 F -0.1253(3) 0.7792(3) 0.1689(2) 0.1148(17) Uani 1 1 d .
F12 F -0.2026(2) 0.5595(3) -0.27424(17) 0.1004(15) Uani 1 1 d .
F13 F 0.3317(2) 0.5814(4) -0.0465(2) 0.1074(16) Uani 1 1 d .
F14 F 0.3068(2) 0.6780(3) 0.0283(3) 0.1137(17) Uani 1 1 d .
F15 F -0.0098(4) 0.8192(3) 0.1600(2) 0.132(2) Uani 1 1 d .
F16 F 0.1032(3) 0.8408(3) 0.0636(3) 0.1168(18) Uani 1 1 d .
C1 C -0.0120(3) 0.6889(3) -0.0860(2) 0.0447(11) Uani 1 1 d .
C2 C 0.1721(3) 0.6022(3) -0.0570(2) 0.0468(11) Uani 1 1 d .
C3 C -0.0519(3) 0.7002(3) 0.0443(2) 0.0461(11) Uani 1 1 d .
C4 C 0.2044(3) 0.4825(3) 0.0106(2) 0.0459(11) Uani 1 1 d .
C5 C 0.1193(3) 0.6631(3) -0.0623(2) 0.0447(11) Uani 1 1 d .
C6 C -0.1400(3) 0.6398(3) -0.0500(2) 0.0426(11) Uani 1 1 d .
C7 C 0.0577(3) 0.6581(3) -0.1183(2) 0.0443(11) Uani 1 1 d .
C8 C -0.0195(3) 0.5606(3) -0.1919(2) 0.0440(11) Uani 1 1 d .
C9 C 0.0027(3) 0.7137(3) -0.0089(2) 0.0446(11) Uani 1 1 d .
C10 C 0.0730(3) 0.4551(3) -0.1833(2) 0.0462(11) Uani 1 1 d .
C11 C 0.0916(3) 0.3862(3) -0.1443(2) 0.0473(12) Uani 1 1 d .
C12 C 0.1616(3) 0.6032(3) 0.0829(3) 0.0526(12) Uani 1 1 d .
C13 C -0.0823(3) 0.6539(3) -0.1063(2) 0.0435(11) Uani 1 1 d .
C14 C -0.0860(3) 0.5890(3) -0.1613(2) 0.0445(11) Uani 1 1 d .
C15 C 0.0471(3) 0.6504(3) 0.1349(3) 0.0528(12) Uani 1 1 d .
C16 C -0.0351(3) 0.6828(3) 0.1285(2) 0.0485(12) Uani 1 1 d .
C17 C 0.1092(3) 0.5298(3) -0.1632(2) 0.0476(12) Uani 1 1 d .
C18 C -0.1605(3) 0.5397(3) -0.1484(2) 0.0458(11) Uani 1 1 d .
C19 C 0.0903(3) 0.7124(3) 0.0053(2) 0.0472(11) Uani 1 1 d .
C20 C -0.0075(3) 0.4725(3) -0.2174(2) 0.0456(11) Uani 1 1 d .
C21 C -0.0062(3) 0.4656(3) -0.3032(2) 0.0493(12) Uani 1 1 d .
C22 C 0.1054(3) 0.6628(3) 0.0766(2) 0.0472(11) Uani 1 1 d .
C23 C 0.2972(3) 0.5978(4) 0.0179(3) 0.0620(15) Uani 1 1 d .
C24 C 0.1859(3) 0.4617(3) -0.0673(2) 0.0478(12) Uani 1 1 d .
C25 C -0.1485(3) 0.6103(3) 0.0845(2) 0.0488(12) Uani 1 1 d .
C26 C 0.1810(3) 0.4332(3) 0.0670(2) 0.0442(11) Uani 1 1 d .
C27 C 0.0546(3) 0.5940(3) -0.1688(2) 0.0452(11) Uani 1 1 d .
C28 C 0.2119(3) 0.5753(3) 0.0166(2) 0.0460(11) Uani 1 1 d .
C29 C -0.1239(3) 0.6617(3) 0.0244(2) 0.0459(11) Uani 1 1 d .
C30 C 0.1668(3) 0.5338(3) -0.1072(2) 0.0456(11) Uani 1 1 d .
C31 C 0.0668(3) 0.5802(3) 0.1760(2) 0.0497(12) Uani 1 1 d .
C32 C 0.1262(3) 0.7968(3) 0.0051(3) 0.0566(13) Uani 1 1 d .
C33 C 0.1414(3) 0.5517(4) 0.1486(3) 0.0611(14) Uani 1 1 d .
C34 C -0.0528(4) 0.7560(4) 0.1776(3) 0.0668(16) Uani 1 1 d .
C35 C -0.2228(3) 0.5689(4) -0.2029(3) 0.0602(15) Uani 1 1 d .
F10 F 0.1814(2) 0.6875(2) 0.21382(18) 0.0742(11) Uani 1 1 d .
F17 F 0.1949(5) 0.5790(4) 0.2855(3) 0.084(2) Uani 0.50 1 d P
F18 F 0.2787(3) 0.6076(4) 0.1904(3) 0.0753(16) Uani 0.62 1 d P
F19 F 0.0757(8) 0.7036(8) 0.2786(6) 0.109(4) Uani 0.38 1 d P
F20 F 0.2508(12) 0.7275(12) 0.1187(8) 0.113(9) Uani 0.246(11) 1 d P
F21 F 0.0970(9) 0.7969(9) 0.1871(9) 0.083(6) Uani 0.245(11) 1 d P
C36 C 0.2252(14) 0.6596(17) 0.1534(13) 0.068(7) Uani 0.246(11) 1 d P
C37 C 0.2045(7) 0.6027(7) 0.2135(6) 0.043(4) Uani 0.376(16) 1 d P
C38 C 0.131(3) 0.645(2) 0.244(2) 0.059(14) Uani 0.133(16) 1 d P
C39 C 0.0945(14) 0.7161(14) 0.2063(12) 0.060(7) Uani 0.245(11) 1 d P

loop_
_atom_site_aniso_label
_atom_site_aniso_U_11
_atom_site_aniso_U_22
_atom_site_aniso_U_33
_atom_site_aniso_U_23
_atom_site_aniso_U_13
_atom_site_aniso_U_12
F1 0.0639(19) 0.129(3) 0.0377(14) 0.0011(17) -0.0100(13) 0.0094(19)
F2 0.073(2) 0.084(2) 0.0381(14) 0.0058(14) 0.0065(13) -0.0094(17)
F3 0.130(3) 0.065(2) 0.090(3) 0.0335(19) -0.038(2) -0.029(2)
F4 0.065(2) 0.140(4) 0.096(3) 0.062(3) -0.0347(19) -0.032(2)
F5 0.069(2) 0.072(3) 0.140(4) 0.015(2) -0.018(2) -0.0263(19)
F6 0.177(4) 0.075(3) 0.0386(16) -0.0198(16) 0.002(2) -0.002(2)
F7 0.167(4) 0.069(2) 0.0389(16) -0.0110(15) 0.0065(19) 0.022(2)
F8 0.103(3) 0.119(4) 0.126(4) 0.047(3) -0.012(3) 0.047(3)
F9 0.061(2) 0.197(5) 0.063(2) 0.041(3) -0.0140(16) -0.042(3)
F11 0.141(4) 0.113(4) 0.090(3) -0.023(2) 0.004(3) 0.072(3)
F12 0.075(2) 0.192(5) 0.0340(16) 0.012(2) -0.0073(14) -0.008(3)
F13 0.060(2) 0.185(5) 0.077(2) 0.011(3) 0.0177(18) 0.004(3)
F14 0.075(3) 0.075(3) 0.191(5) 0.019(3) -0.008(3) -0.026(2)
F15 0.245(7) 0.062(3) 0.089(3) -0.030(2) 0.061(4) -0.043(3)
F16 0.175(5) 0.066(3) 0.109(3) -0.035(2) 0.054(3) -0.042(3)
C1 0.052(3) 0.046(3) 0.036(2) 0.0073(18) -0.0050(18) 0.001(2)
C2 0.043(2) 0.057(3) 0.040(2) 0.008(2) 0.0001(18) -0.006(2)
C3 0.059(3) 0.042(3) 0.037(2) -0.0038(18) -0.0045(19) 0.008(2)
C4 0.042(2) 0.054(3) 0.041(2) 0.000(2) -0.0023(17) 0.005(2)
C5 0.046(2) 0.051(3) 0.037(2) 0.0056(19) -0.0032(17) -0.006(2)
C6 0.046(2) 0.046(3) 0.036(2) 0.0010(18) -0.0007(17) 0.010(2)
C7 0.047(2) 0.052(3) 0.034(2) 0.0061(19) -0.0024(17) -0.003(2)
C8 0.055(3) 0.049(3) 0.0281(19) 0.0005(18) -0.0023(17) 0.004(2)
C9 0.053(3) 0.042(3) 0.039(2) 0.0018(18) -0.0038(18) 0.000(2)
C10 0.050(3) 0.059(3) 0.030(2) -0.0058(19) 0.0009(17) 0.004(2)
C11 0.056(3) 0.057(3) 0.029(2) -0.0062(19) -0.0006(18) 0.011(2)
C12 0.059(3) 0.052(3) 0.047(3) 0.005(2) 0.006(2) 0.001(2)
C13 0.053(3) 0.044(3) 0.033(2) 0.0043(18) -0.0006(17) 0.007(2)
C14 0.052(3) 0.051(3) 0.0306(19) 0.0017(18) -0.0032(17) 0.001(2)
C15 0.060(3) 0.059(3) 0.039(2) 0.000(2) -0.002(2) 0.008(2)
C16 0.063(3) 0.050(3) 0.032(2) -0.0049(19) -0.0038(19) 0.005(2)
C17 0.047(2) 0.067(3) 0.0284(19) 0.0034(19) 0.0026(17) 0.003(2)
C18 0.048(2) 0.057(3) 0.032(2) 0.0007(19) -0.0035(17) 0.005(2)
C19 0.057(3) 0.045(3) 0.040(2) 0.0006(19) -0.0028(19) -0.003(2)
C20 0.054(3) 0.052(3) 0.0308(19) -0.0035(18) -0.0011(18) 0.003(2)
C21 0.058(3) 0.056(3) 0.033(2) -0.002(2) -0.0012(19) 0.003(2)
C22 0.053(3) 0.051(3) 0.038(2) 0.0010(19) -0.0027(18) -0.007(2)
C23 0.061(3) 0.068(4) 0.057(3) 0.016(3) -0.009(2) -0.011(3)
C24 0.044(2) 0.065(3) 0.035(2) 0.003(2) 0.0013(17) 0.007(2)
C25 0.050(3) 0.059(3) 0.037(2) -0.004(2) -0.0014(18) 0.012(2)
C26 0.048(2) 0.051(3) 0.033(2) 0.0013(19) -0.0012(17) 0.004(2)
C27 0.050(2) 0.055(3) 0.031(2) 0.0067(19) 0.0012(17) -0.001(2)
C28 0.046(2) 0.052(3) 0.040(2) 0.0051(19) -0.0016(17) -0.003(2)
C29 0.051(3) 0.050(3) 0.037(2) 0.0007(19) -0.0005(18) 0.011(2)
C30 0.046(2) 0.055(3) 0.036(2) 0.0024(19) 0.0035(17) 0.000(2)
C31 0.061(3) 0.053(3) 0.035(2) 0.002(2) 0.0019(19) 0.001(2)
C32 0.068(3) 0.054(3) 0.048(3) 0.003(2) -0.006(2) -0.011(3)
C33 0.077(4) 0.053(3) 0.053(3) 0.013(2) 0.011(2) 0.009(3)
C34 0.100(5) 0.060(4) 0.041(3) -0.012(2) 0.004(3) 0.009(3)
C35 0.053(3) 0.091(5) 0.036(2) 0.011(2) -0.007(2) -0.008(3)
F10 0.085(2) 0.079(3) 0.0578(18) -0.0159(17) -0.0129(16) -0.021(2)
F17 0.139(6) 0.079(5) 0.033(3) 0.017(3) -0.031(3) -0.052(4)
F18 0.057(3) 0.093(4) 0.076(3) -0.022(3) -0.017(2) -0.001(3)
F19 0.140(10) 0.115(9) 0.072(6) -0.041(6) 0.010(6) -0.031(8)
F20 0.164(18) 0.121(16) 0.054(8) 0.014(8) -0.020(9) -0.090(13)
F21 0.096(12) 0.060(10) 0.092(11) -0.017(7) -0.047(8) 0.001(7)
C36 0.058(13) 0.088(19) 0.058(13) -0.004(12) 0.010(10) 0.004(12)
C37 0.052(7) 0.044(9) 0.032(6) 0.003(5) -0.007(5) 0.012(5)
C38 0.07(3) 0.04(3) 0.07(2) -0.019(18) 0.02(2) -0.014(19)
C39 0.084(16) 0.046(15) 0.050(12) -0.006(9) 0.001(10) -0.023(11)

loop_
_atom_type_symbol
_atom_type_description
_atom_type_scat_dispersion_real
_atom_type_scat_dispersion_imag
_atom_type_scat_source
C C 0.0033 0.0016 'International Tables Vol C Tables 4.2.6.8 and 6.1.1.4'
F F 0.0171 0.0103 'International Tables Vol C Tables 4.2.6.8 and 6.1.1.4'

loop_
_geom_angle_atom_site_label_1
_geom_angle_atom_site_label_2
_geom_angle_atom_site_label_3
_geom_angle
_geom_angle_site_symmetry_1
_geom_angle_site_symmetry_3
C13 C1 C7 118.9(4) . .
C13 C1 C9 120.9(4) . .
C7 C1 C9 109.4(4) . .
C5 C2 C30 119.7(4) . .
C5 C2 C28 124.8(4) . .
C30 C2 C28 109.0(4) . .
C9 C3 C29 120.3(4) . .
C9 C3 C16 125.0(4) . .
C29 C3 C16 108.3(4) . .
C26 C4 C24 119.5(5) . .
C26 C4 C28 125.0(4) . .
C24 C4 C28 108.5(4) . .
C2 C5 C7 119.5(4) . .
C2 C5 C19 124.0(4) . .
C7 C5 C19 108.9(4) . .
C29 C6 C13 118.6(4) . .
C29 C6 C26 121.1(4) . 5_565
C13 C6 C26 109.6(4) . 5_565
C27 C7 C1 120.0(4) . .
C27 C7 C5 120.7(4) . .
C1 C7 C5 108.7(4) . .
C14 C8 C27 120.2(4) . .
C14 C8 C20 124.0(4) . .
C27 C8 C20 108.9(4) . .
C3 C9 C1 119.3(4) . .
C3 C9 C19 124.8(4) . .
C1 C9 C19 108.9(4) . .
C11 C10 C17 119.3(4) . .
C11 C10 C20 124.3(4) . .
C17 C10 C20 109.3(4) . .
C10 C11 C25 119.7(5) . 5_565
C10 C11 C16 124.3(4) . 5_565
C25 C11 C16 109.2(4) 5_565 5_565
C22 C12 C33 107.8(4) . .
C22 C12 C28 123.3(4) . .
C33 C12 C28 124.2(5) . .
C22 C12 C36 96.2(9) . .
C33 C12 C36 84.3(8) . .
C28 C12 C36 108.9(7) . .
C1 C13 C6 119.7(4) . .
C1 C13 C14 121.4(4) . .
C6 C13 C14 108.5(4) . .
C8 C14 C13 119.1(4) . .
C8 C14 C18 125.8(4) . .
C13 C14 C18 109.3(4) . .
C31 C15 C22 108.3(4) . .
C31 C15 C16 123.5(5) . .
C22 C15 C16 122.8(4) . .
C31 C15 C39 91.4(8) . .
C22 C15 C39 95.6(8) . .
C16 C15 C39 104.9(9) . .
C15 C16 C34 115.1(4) . .
C15 C16 C11 108.6(4) . 5_565
C34 C16 C11 111.2(4) . 5_565
C15 C16 C3 108.2(4) . .
C34 C16 C3 111.5(4) . .
C11 C16 C3 101.3(4) 5_565 .
C30 C17 C27 118.8(4) . .
C30 C17 C10 121.7(4) . .
C27 C17 C10 109.8(4) . .
C35 C18 C14 109.2(4) . .
C35 C18 C33 117.3(4) . 5_565
C14 C18 C33 109.9(4) . 5_565
C35 C18 C26 109.6(4) . 5_565
C14 C18 C26 100.1(4) . 5_565
C33 C18 C26 109.4(4) 5_565 5_565
C32 C19 C22 115.0(4) . .
C32 C19 C5 110.6(4) . .
C22 C19 C5 107.8(4) . .
C32 C19 C9 112.8(4) . .
C22 C19 C9 108.1(4) . .
C5 C19 C9 101.6(4) . .
C21 C20 C31 116.4(4) . 5_565
C21 C20 C8 111.4(4) . .
C31 C20 C8 108.0(4) 5_565 .
C21 C20 C10 111.3(4) . .
C31 C20 C10 108.0(4) 5_565 .
C8 C20 C10 100.6(4) . .
F7 C21 F1 107.9(4) . .
F7 C21 F2 106.2(4) . .
F1 C21 F2 106.4(4) . .
F7 C21 C20 113.2(4) . .
F1 C21 C20 112.2(4) . .
F2 C21 C20 110.6(4) . .
C12 C22 C15 109.1(4) . .
C12 C22 C19 124.5(4) . .
C15 C22 C19 123.0(4) . .
F4 C23 F13 106.1(5) . .
F4 C23 F14 106.9(5) . .
F13 C23 F14 105.4(5) . .
F4 C23 C28 114.6(4) . .
F13 C23 C28 112.0(5) . .
F14 C23 C28 111.2(5) . .
C25 C24 C30 120.1(4) 5_565 .
C25 C24 C4 120.8(4) 5_565 .
C30 C24 C4 108.9(4) . .
C24 C25 C29 119.0(4) 5_565 .
C24 C25 C11 120.7(4) 5_565 5_565
C29 C25 C11 108.7(4) . 5_565
C4 C26 C6 120.0(4) . 5_565
C4 C26 C18 125.6(4) . 5_565
C6 C26 C18 109.0(4) 5_565 5_565
C7 C27 C17 120.0(4) . .
C7 C27 C8 120.4(4) . .
C17 C27 C8 108.7(4) . .
C23 C28 C12 117.6(4) . .
C23 C28 C2 112.0(4) . .
C12 C28 C2 108.1(4) . .
C23 C28 C4 109.0(4) . .
C12 C28 C4 107.7(4) . .
C2 C28 C4 101.0(4) . .
C6 C29 C25 119.4(5) . .
C6 C29 C3 121.2(4) . .
C25 C29 C3 109.8(4) . .
C17 C30 C24 118.3(4) . .
C17 C30 C2 121.2(4) . .
C24 C30 C2 109.5(4) . .
C15 C31 C33 107.9(4) . .
C15 C31 C20 123.7(4) . 5_565
C33 C31 C20 124.5(5) . 5_565
C15 C31 C38 90.5(14) . .
C33 C31 C38 83.0(12) . .
C20 C31 C38 113.2(12) 5_565 .
F3 C32 F5 106.1(5) . .
F3 C32 F16 107.7(5) . .
F5 C32 F16 106.7(5) . .
F3 C32 C19 111.5(4) . .
F5 C32 C19 112.3(5) . .
F16 C32 C19 112.3(4) . .
C31 C33 C12 106.5(4) . .
C31 C33 C18 120.3(5) . 5_565
C12 C33 C18 120.6(4) . 5_565
C31 C33 C37 99.8(5) . .
C12 C33 C37 95.2(5) . .
C18 C33 C37 109.4(5) 5_565 .
F11 C34 F15 106.1(6) . .
F11 C34 F6 106.0(5) . .
F15 C34 F6 108.4(5) . .
F11 C34 C16 110.7(5) . .
F15 C34 C16 112.5(5) . .
F6 C34 C16 112.7(5) . .
F9 C35 F12 110.2(4) . .
F9 C35 F8 104.1(5) . .
F12 C35 F8 104.5(5) . .
F9 C35 C18 113.9(4) . .
F12 C35 C18 112.5(5) . .
F8 C35 C18 110.8(5) . .
C38 F10 C36 122(2) . .
C38 F10 C37 69(2) . .
C36 F10 C37 61.9(12) . .
C38 F10 C39 63(2) . .
C36 F10 C39 123.4(13) . .
C37 F10 C39 123.2(10) . .
C37 F17 C38 59.2(14) . .
C37 F18 C36 63.8(11) . .
C39 F19 C38 64(2) . .
F20 C36 F10 105(2) . .
F20 C36 F18 119.9(19) . .
F10 C36 F18 101.5(15) . .
F20 C36 C37 160(2) . .
F10 C36 C37 61.4(11) . .
F18 C36 C37 55.6(11) . .
F20 C36 C12 107.2(16) . .
F10 C36 C12 110.8(14) . .
F18 C36 C12 112.3(17) . .
C37 C36 C12 91.3(14) . .
F17 C37 F18 115.0(9) . .
F17 C37 F10 104.1(8) . .
F18 C37 F10 101.8(9) . .
F17 C37 C36 155.1(14) . .
F18 C37 C36 60.6(11) . .
F10 C37 C36 56.8(11) . .
F17 C37 C38 72.1(18) . .
F18 C37 C38 149.3(18) . .
F10 C37 C38 48.8(15) . .
C36 C37 C38 100(2) . .
F17 C37 C33 113.3(9) . .
F18 C37 C33 114.2(8) . .
F10 C37 C33 106.7(7) . .
C36 C37 C33 89.1(11) . .
C38 C37 C33 86.7(16) . .
F10 C38 F19 105(3) . .
F10 C38 C39 69(2) . .
F19 C38 C39 53.0(18) . .
F10 C38 C37 62.1(18) . .
F19 C38 C37 164(3) . .
C39 C38 C37 123(3) . .
F10 C38 F17 96(3) . .
F19 C38 F17 131(3) . .
C39 C38 F17 165(3) . .
C37 C38 F17 48.7(14) . .
F10 C38 C31 116(3) . .
F19 C38 C31 104(2) . .
C39 C38 C31 85(2) . .
C37 C38 C31 90.1(18) . .
F17 C38 C31 106.4(19) . .
F19 C39 F21 113.1(18) . .
F19 C39 C38 63.3(18) . .
F21 C39 C38 149(2) . .
F19 C39 F10 95.9(16) . .
F21 C39 F10 106.3(15) . .
C38 C39 F10 47.4(17) . .
F19 C39 C15 117.1(14) . .
F21 C39 C15 114.4(15) . .
C38 C39 C15 91.9(18) . .
F10 C39 C15 107.6(13) . .

loop_
_geom_bond_atom_site_label_1
_geom_bond_atom_site_label_2
_geom_bond_distance
_geom_bond_site_symmetry_2
F1 C21 1.321(6) .
F2 C21 1.325(6) .
F3 C32 1.305(6) .
F4 C23 1.298(6) .
F5 C32 1.311(7) .
F6 C34 1.318(6) .
F7 C21 1.314(6) .
F8 C35 1.330(8) .
F9 C35 1.305(6) .
F11 C34 1.316(8) .
F12 C35 1.318(6) .
F13 C23 1.314(7) .
F14 C23 1.346(8) .
F15 C34 1.317(8) .
F16 C32 1.324(7) .
C1 C13 1.389(6) .
C1 C7 1.424(6) .
C1 C9 1.445(6) .
C2 C5 1.360(7) .
C2 C30 1.439(7) .
C2 C28 1.536(6) .
C3 C9 1.348(7) .
C3 C29 1.438(7) .
C3 C16 1.544(6) .
C4 C26 1.349(6) .
C4 C24 1.455(6) .
C4 C28 1.543(8) .
C5 C7 1.455(6) .
C5 C19 1.529(7) .
C6 C29 1.392(6) .
C6 C13 1.426(6) .
C6 C26 1.430(7) 5_565
C7 C27 1.385(7) .
C8 C14 1.352(6) .
C8 C27 1.450(7) .
C8 C20 1.537(7) .
C9 C19 1.531(7) .
C10 C11 1.369(7) .
C10 C17 1.427(7) .
C10 C20 1.540(6) .
C11 C25 1.442(6) 5_565
C11 C16 1.524(7) 5_565
C12 C22 1.385(7) .
C12 C33 1.481(7) .
C12 C28 1.528(7) .
C12 C36 1.90(3) .
C13 C14 1.449(6) .
C14 C18 1.535(7) .
C15 C31 1.410(7) .
C15 C22 1.453(7) .
C15 C16 1.519(7) .
C15 C39 1.85(2) .
C16 C34 1.520(7) .
C16 C11 1.524(7) 5_565
C17 C30 1.404(6) .
C17 C27 1.420(7) .
C18 C35 1.521(6) .
C18 C33 1.545(8) 5_565
C18 C26 1.549(6) 5_565
C19 C32 1.525(7) .
C19 C22 1.527(6) .
C20 C21 1.522(6) .
C20 C31 1.529(7) 5_565
C23 C28 1.516(7) .
C24 C25 1.386(7) 5_565
C24 C30 1.424(7) .
C25 C24 1.386(7) 5_565
C25 C29 1.424(7) .
C25 C11 1.442(6) 5_565
C26 C6 1.430(7) 5_565
C26 C18 1.549(6) 5_565
C31 C33 1.453(7) .
C31 C20 1.529(7) 5_565
C31 C38 1.96(4) .
C33 C18 1.545(8) 5_565
C33 C37 1.792(13) .
F10 C38 1.24(4) .
F10 C36 1.39(2) .
F10 C37 1.455(12) .
F10 C39 1.58(3) .
F17 C37 1.344(12) .
F17 C38 1.70(5) .
F18 C37 1.345(13) .
F18 C36 1.42(3) .
F19 C39 1.34(2) .
F19 C38 1.49(4) .
F20 C36 1.35(3) .
F21 C39 1.38(3) .
C36 C37 1.46(3) .
C37 C38 1.54(4) .
C38 C39 1.50(5) .
